data_7102274
loop_
_publ_author_name
'Davidson, Reagan J'
'Weigand, Jan J'
'Burford, Neil'
'Cameron, T Stanley'
'Decken, Andreas'
'Werner-Zwanziger, Ulrike'

_publ_section_title
;
 Bifunctional diphosphorus Lewis acids from cyclodiphosphadiazanes.
;
_journal_issue 44
_journal_name_full 'Chemical communications (Cambridge, England)'
_journal_page_first 4671
_journal_page_last 4673
_journal_paper_doi 10.1039/b710853b
_journal_year 2007
_chemical_formula_sum 'C35 H44 Cl6 F6 N6 O6 P2 S2'
_chemical_formula_weight 1097.52
_space_group_IT_number 2
_symmetry_cell_setting triclinic
_symmetry_Int_Tables_number 2
_symmetry_space_group_name_Hall '-P 1'
_symmetry_space_group_name_H-M 'P -1'
_atom_sites_solution_hydrogens geom
_atom_sites_solution_primary direct
_atom_sites_solution_secondary difmap
_audit_creation_method SHELXL-97
_cell_angle_alpha 99.381(5)
_cell_angle_beta 101.844(6)
_cell_angle_gamma 97.875(6)
_cell_formula_units_Z 2
_cell_length_a 10.872(4)
_cell_length_b 12.643(5)
_cell_length_c 18.914(8)
_cell_measurement_reflns_used 6570
_cell_measurement_temperature 173(1)
_cell_measurement_theta_max 28.003
_cell_measurement_theta_min 2.2445
_cell_volume 2471.1(17)
_computing_cell_refinement 'Bruker SMART'
_computing_data_collection 'Bruker SMART'
_computing_data_reduction 'Bruker SAINT'
_computing_molecular_graphics 'Bruker SHELXTL'
_computing_publication_material 'Bruker SHELXTL'
_computing_structure_refinement 'SHELXL-97 (Sheldrick, 1997)'
_computing_structure_solution 'SHELXS-97 (Sheldrick, 1997)'
_diffrn_ambient_temperature 173(1)
_diffrn_measured_fraction_theta_full 0.993
_diffrn_measured_fraction_theta_max 0.933
_diffrn_measurement_device_type 'CCD area detector'
_diffrn_measurement_method 'phi and omega scans'
_diffrn_radiation_monochromator graphite
_diffrn_radiation_probe x-ray
_diffrn_radiation_type MoK\a
_diffrn_radiation_wavelength 0.71073
_diffrn_reflns_av_R_equivalents 0.0262
_diffrn_reflns_av_sigmaI/netI 0.0647
_diffrn_reflns_limit_h_max 13
_diffrn_reflns_limit_h_min -12
_diffrn_reflns_limit_k_max 16
_diffrn_reflns_limit_k_min -16
_diffrn_reflns_limit_l_max 21
_diffrn_reflns_limit_l_min -24
_diffrn_reflns_number 16613
_diffrn_reflns_theta_full 25.00
_diffrn_reflns_theta_max 27.49
_diffrn_reflns_theta_min 1.66
_diffrn_source 'fine-focus sealed tube'
_diffrn_source_type K760
_diffrn_standards_decay_% 0
_diffrn_standards_interval_count 0
_diffrn_standards_interval_time 0
_diffrn_standards_number 0
_exptl_absorpt_coefficient_mu 0.567
_exptl_absorpt_correction_T_max 0.9722
_exptl_absorpt_correction_T_min 0.8050
_exptl_absorpt_correction_type multi-scan
_exptl_absorpt_process_details 'SADABS (Sheldrick, 1997b)'
_exptl_crystal_colour Colourless
_exptl_crystal_density_diffrn 1.475
_exptl_crystal_density_method 'not measured'
_exptl_crystal_description Irregular
_exptl_crystal_F_000 1124
_exptl_crystal_size_max 0.40
_exptl_crystal_size_mid 0.275
_exptl_crystal_size_min 0.05
_refine_diff_density_max 0.967
_refine_diff_density_min -0.827
_refine_diff_density_rms 0.085
_refine_ls_extinction_method none
_refine_ls_goodness_of_fit_ref 1.047
_refine_ls_hydrogen_treatment constr
_refine_ls_matrix_type full
_refine_ls_number_parameters 576
_refine_ls_number_reflns 10597
_refine_ls_number_restraints 0
_refine_ls_restrained_S_all 1.047
_refine_ls_R_factor_all 0.1179
_refine_ls_R_factor_gt 0.0672
_refine_ls_shift/su_max 0.001
_refine_ls_shift/su_mean 0.000
_refine_ls_structure_factor_coef Fsqd
_refine_ls_weighting_details 'calc w=1/[\s^2^(Fo^2^)+(0.0952P)^2^+3.8520P] where P=(Fo^2^+2Fc^2^)/3'
_refine_ls_weighting_scheme calc
_refine_ls_wR_factor_gt 0.1744
_refine_ls_wR_factor_ref 0.2139
_reflns_number_gt 6494
_reflns_number_total 10597
_reflns_threshold_expression 'I > 2\s(I)'
_cod_data_source_file b710853b.txt
_cod_data_source_block nb070164
_cod_database_code 7102274

loop_
_symmetry_equiv_pos_as_xyz
'x, y, z'
'-x, -y, -z'

loop_
_atom_site_label
_atom_site_type_symbol
_atom_site_fract_x
_atom_site_fract_y
_atom_site_fract_z
_atom_site_U_iso_or_equiv
_atom_site_adp_type
_atom_site_occupancy
_atom_site_symmetry_multiplicity
_atom_site_calc_flag
_atom_site_refinement_flags
P1 P 0.73078(10) 1.12447(8) 0.38289(6) 0.0268(2) Uani 1 1 d .
P2 P 0.55514(10) 0.96501(8) 0.37864(6) 0.0254(2) Uani 1 1 d .
N1 N 0.5701(3) 1.0798(2) 0.34137(17) 0.0258(7) Uani 1 1 d .
N2 N 0.7205(3) 0.9900(2) 0.39233(18) 0.0263(7) Uani 1 1 d .
C1 C 0.4732(4) 1.1475(3) 0.3269(2) 0.0286(8) Uani 1 1 d .
C2 C 0.4273(4) 1.1567(3) 0.2536(2) 0.0370(10) Uani 1 1 d .
C3 C 0.3316(5) 1.2199(4) 0.2392(3) 0.0469(12) Uani 1 1 d .
H3 H 0.2980 1.2264 0.1899 0.056 Uiso 1 1 calc R
C4 C 0.2856(5) 1.2728(4) 0.2953(3) 0.0496(12) Uani 1 1 d .
H4 H 0.2207 1.3149 0.2846 0.060 Uiso 1 1 calc R
C5 C 0.3341(5) 1.2645(4) 0.3671(3) 0.0433(11) Uani 1 1 d .
H5 H 0.3027 1.3021 0.4055 0.052 Uiso 1 1 calc R
C6 C 0.4283(4) 1.2018(3) 0.3847(2) 0.0341(9) Uani 1 1 d .
C7 C 0.4766(6) 1.1022(4) 0.1907(3) 0.0524(13) Uani 1 1 d .
H7A H 0.5688 1.1053 0.2068 0.079 Uiso 1 1 calc R
H7B H 0.4592 1.1400 0.1493 0.079 Uiso 1 1 calc R
H7C H 0.4337 1.0260 0.1750 0.079 Uiso 1 1 calc R
C8 C 0.4799(5) 1.1964(4) 0.4645(2) 0.0427(11) Uani 1 1 d .
H8A H 0.4628 1.1208 0.4708 0.064 Uiso 1 1 calc R
H8B H 0.4381 1.2417 0.4960 0.064 Uiso 1 1 calc R
H8C H 0.5722 1.2232 0.4783 0.064 Uiso 1 1 calc R
C9 C 0.7996(4) 0.9403(3) 0.4454(2) 0.0290(8) Uani 1 1 d .
C10 C 0.8207(4) 0.9806(3) 0.5219(2) 0.0325(9) Uani 1 1 d .
C11 C 0.8841(4) 0.9224(4) 0.5699(3) 0.0418(11) Uani 1 1 d .
H11 H 0.8986 0.9480 0.6215 0.050 Uiso 1 1 calc R
C12 C 0.9263(4) 0.8284(4) 0.5441(3) 0.0456(12) Uani 1 1 d .
H12 H 0.9681 0.7894 0.5779 0.055 Uiso 1 1 calc R
C13 C 0.9075(4) 0.7916(4) 0.4695(3) 0.0452(12) Uani 1 1 d .
H13 H 0.9376 0.7273 0.4523 0.054 Uiso 1 1 calc R
C14 C 0.8454(4) 0.8461(3) 0.4183(3) 0.0389(10) Uani 1 1 d .
C15 C 0.7725(5) 1.0807(4) 0.5526(2) 0.0405(10) Uani 1 1 d .
H15A H 0.7912 1.0914 0.6065 0.061 Uiso 1 1 calc R
H15B H 0.6801 1.0712 0.5331 0.061 Uiso 1 1 calc R
H15C H 0.8150 1.1445 0.5381 0.061 Uiso 1 1 calc R
C16 C 0.8322(6) 0.8026(4) 0.3373(3) 0.0614(15) Uani 1 1 d .
H16A H 0.8964 0.8464 0.3194 0.092 Uiso 1 1 calc R
H16B H 0.7467 0.8065 0.3097 0.092 Uiso 1 1 calc R
H16C H 0.8448 0.7266 0.3301 0.092 Uiso 1 1 calc R
N17 N 0.8063(3) 1.1316(2) 0.30769(18) 0.0273(7) Uani 1 1 d .
C18 C 0.8493(4) 1.2344(3) 0.2980(2) 0.0325(9) Uani 1 1 d .
H18 H 0.8393 1.2951 0.3319 0.039 Uiso 1 1 calc R
C19 C 0.9048(4) 1.2534(3) 0.2428(2) 0.0355(10) Uani 1 1 d .
H19 H 0.9315 1.3263 0.2383 0.043 Uiso 1 1 calc R
C20 C 0.9239(4) 1.1652(3) 0.1909(2) 0.0305(9) Uani 1 1 d .
C21 C 0.8836(4) 1.0594(3) 0.2032(2) 0.0356(10) Uani 1 1 d .
H21 H 0.8972 0.9973 0.1720 0.043 Uiso 1 1 calc R
C22 C 0.8261(4) 1.0461(3) 0.2589(2) 0.0349(10) Uani 1 1 d .
H22 H 0.7979 0.9741 0.2645 0.042 Uiso 1 1 calc R
N23 N 0.9782(4) 1.1806(3) 0.1356(2) 0.0377(9) Uani 1 1 d .
C24 C 1.0138(6) 1.2894(4) 0.1211(3) 0.0528(14) Uani 1 1 d .
H24A H 0.9374 1.3136 0.0963 0.079 Uiso 1 1 calc R
H24B H 1.0748 1.2872 0.0895 0.079 Uiso 1 1 calc R
H24C H 1.0531 1.3403 0.1678 0.079 Uiso 1 1 calc R
C25 C 1.0009(6) 1.0900(4) 0.0830(3) 0.0538(14) Uani 1 1 d .
H25A H 1.0531 1.0455 0.1098 0.081 Uiso 1 1 calc R
H25B H 1.0458 1.1194 0.0485 0.081 Uiso 1 1 calc R
H25C H 0.9190 1.0451 0.0556 0.081 Uiso 1 1 calc R
N26 N 0.4992(3) 0.8546(2) 0.30231(18) 0.0273(7) Uani 1 1 d .
C27 C 0.5338(4) 0.8433(3) 0.2360(2) 0.0325(9) Uani 1 1 d .
H27 H 0.5886 0.9023 0.2269 0.039 Uiso 1 1 calc R
C28 C 0.4936(4) 0.7526(3) 0.1832(2) 0.0364(10) Uani 1 1 d .
H28 H 0.5202 0.7488 0.1382 0.044 Uiso 1 1 calc R
C29 C 0.4112(4) 0.6621(3) 0.1947(2) 0.0359(10) Uani 1 1 d .
C30 C 0.3726(5) 0.6762(3) 0.2623(3) 0.0429(11) Uani 1 1 d .
H30 H 0.3147 0.6198 0.2718 0.052 Uiso 1 1 calc R
C31 C 0.4170(4) 0.7687(3) 0.3131(2) 0.0365(10) Uani 1 1 d .
H31 H 0.3906 0.7751 0.3583 0.044 Uiso 1 1 calc R
N32 N 0.3726(4) 0.5704(3) 0.1446(2) 0.0464(10) Uani 1 1 d .
C33 C 0.4041(6) 0.5568(5) 0.0725(3) 0.0689(18) Uani 1 1 d .
H33A H 0.3509 0.5949 0.0405 0.103 Uiso 1 1 calc R
H33B H 0.3882 0.4791 0.0502 0.103 Uiso 1 1 calc R
H33C H 0.4943 0.5872 0.0784 0.103 Uiso 1 1 calc R
C34 C 0.2845(7) 0.4799(4) 0.1567(4) 0.078(2) Uani 1 1 d .
H34A H 0.3253 0.4531 0.1998 0.118 Uiso 1 1 calc R
H34B H 0.2629 0.4209 0.1132 0.118 Uiso 1 1 calc R
H34C H 0.2065 0.5053 0.1651 0.118 Uiso 1 1 calc R
C35 C 0.1528(6) 0.5419(5) 0.4208(4) 0.0686(17) Uani 1 1 d .
C36 C 0.6227(5) 0.8900(4) 0.0265(3) 0.0453(11) Uani 1 1 d .
C37 C 0.1042(7) 0.8000(6) 0.1739(4) 0.085(2) Uani 1 1 d .
H37A H 0.0118 0.8009 0.1578 0.102 Uiso 1 1 calc R
H37B H 0.1143 0.7423 0.2032 0.102 Uiso 1 1 calc R
C38 C 0.7780(9) 0.5158(8) 0.1455(5) 0.121(3) Uani 1 1 d .
H38A H 0.8187 0.5197 0.1979 0.146 Uiso 1 1 calc R
H38B H 0.7238 0.5726 0.1430 0.146 Uiso 1 1 calc R
C39 C 0.6533(11) 0.4818(13) 0.3701(6) 0.173(5) Uani 1 1 d .
H39A H 0.7431 0.5192 0.3805 0.208 Uiso 1 1 calc R
H39B H 0.6547 0.4142 0.3902 0.208 Uiso 1 1 calc R
F1 F 0.2792(4) 0.5689(5) 0.4287(3) 0.1267(18) Uani 1 1 d .
F2 F 0.1286(4) 0.4387(3) 0.4283(2) 0.0927(13) Uani 1 1 d .
F3 F 0.1203(5) 0.6025(3) 0.4777(2) 0.0971(14) Uani 1 1 d .
F4 F 0.6694(4) 0.9735(3) 0.0004(2) 0.0752(10) Uani 1 1 d .
F5 F 0.5065(3) 0.8516(3) -0.0148(2) 0.0771(10) Uani 1 1 d .
F6 F 0.6120(3) 0.9295(2) 0.09486(17) 0.0646(9) Uani 1 1 d .
S1 S 0.06868(13) 0.56241(9) 0.33293(7) 0.0469(3) Uani 1 1 d .
S2 S 0.72465(11) 0.78643(8) 0.02710(6) 0.0374(3) Uani 1 1 d .
O1 O 0.1062(5) 0.6758(3) 0.3357(2) 0.0742(13) Uani 1 1 d .
O2 O 0.1158(4) 0.4913(3) 0.2814(2) 0.0597(10) Uani 1 1 d .
O3 O -0.0631(4) 0.5297(4) 0.3332(3) 0.0740(12) Uani 1 1 d .
O4 O 0.8448(4) 0.8427(3) 0.0734(2) 0.0648(11) Uani 1 1 d .
O5 O 0.7270(4) 0.7570(3) -0.0489(2) 0.0618(10) Uani 1 1 d .
O6 O 0.6568(4) 0.7038(3) 0.0548(2) 0.0644(11) Uani 1 1 d .
Cl1 Cl 0.1681(3) 0.7706(3) 0.09603(13) 0.1484(12) Uani 1 1 d .
Cl2 Cl 0.18104(18) 0.92569(15) 0.22841(10) 0.0840(5) Uani 1 1 d .
Cl3 Cl 0.9076(3) 0.54362(19) 0.0926(2) 0.1706(16) Uani 1 1 d .
Cl4 Cl 0.6890(3) 0.3961(3) 0.11151(17) 0.1592(13) Uani 1 1 d .
Cl5 Cl 0.6065(3) 0.4448(4) 0.2824(2) 0.1976(19) Uani 1 1 d .
Cl6 Cl 0.5805(4) 0.5591(3) 0.4191(2) 0.1904(17) Uani 1 1 d .

loop_
_atom_site_aniso_label
_atom_site_aniso_U_11
_atom_site_aniso_U_22
_atom_site_aniso_U_33
_atom_site_aniso_U_23
_atom_site_aniso_U_13
_atom_site_aniso_U_12
P1 0.0296(5) 0.0223(5) 0.0275(5) 0.0001(4) 0.0098(4) 0.0025(4)
P2 0.0280(5) 0.0227(5) 0.0255(5) 0.0022(4) 0.0094(4) 0.0036(4)
N1 0.0286(17) 0.0229(15) 0.0274(17) 0.0045(13) 0.0095(14) 0.0055(13)
N2 0.0264(17) 0.0233(15) 0.0276(17) 0.0007(13) 0.0079(14) 0.0021(13)
C1 0.031(2) 0.0231(18) 0.032(2) 0.0063(16) 0.0079(17) 0.0039(15)
C2 0.043(3) 0.035(2) 0.034(2) 0.0065(18) 0.010(2) 0.0101(19)
C3 0.050(3) 0.046(3) 0.047(3) 0.016(2) 0.007(2) 0.016(2)
C4 0.047(3) 0.041(3) 0.068(4) 0.020(2) 0.013(3) 0.021(2)
C5 0.048(3) 0.037(2) 0.054(3) 0.010(2) 0.023(2) 0.018(2)
C6 0.037(2) 0.029(2) 0.039(2) 0.0059(18) 0.014(2) 0.0085(17)
C7 0.072(4) 0.058(3) 0.032(3) 0.011(2) 0.013(2) 0.026(3)
C8 0.060(3) 0.040(2) 0.036(2) 0.0049(19) 0.022(2) 0.021(2)
C9 0.026(2) 0.0301(19) 0.031(2) 0.0068(16) 0.0065(17) 0.0023(16)
C10 0.027(2) 0.035(2) 0.033(2) 0.0048(17) 0.0060(18) -0.0008(17)
C11 0.034(2) 0.052(3) 0.035(2) 0.012(2) -0.001(2) 0.001(2)
C12 0.034(2) 0.041(2) 0.059(3) 0.022(2) -0.002(2) 0.002(2)
C13 0.037(3) 0.036(2) 0.063(3) 0.012(2) 0.005(2) 0.0108(19)
C14 0.039(2) 0.033(2) 0.044(3) 0.0065(19) 0.008(2) 0.0098(18)
C15 0.047(3) 0.045(2) 0.028(2) -0.0003(19) 0.010(2) 0.008(2)
C16 0.085(4) 0.051(3) 0.051(3) -0.002(2) 0.013(3) 0.039(3)
N17 0.0278(17) 0.0251(15) 0.0289(17) 0.0040(13) 0.0095(14) 0.0016(13)
C18 0.039(2) 0.0232(18) 0.036(2) 0.0018(16) 0.0125(19) 0.0042(16)
C19 0.044(3) 0.0229(19) 0.043(3) 0.0079(17) 0.018(2) 0.0023(17)
C20 0.028(2) 0.030(2) 0.032(2) 0.0039(17) 0.0094(18) -0.0002(16)
C21 0.040(2) 0.0246(19) 0.040(2) -0.0035(17) 0.018(2) -0.0032(17)
C22 0.040(2) 0.0215(18) 0.041(2) -0.0021(17) 0.017(2) -0.0038(17)
N23 0.042(2) 0.0337(18) 0.036(2) 0.0018(15) 0.0177(17) -0.0047(15)
C24 0.076(4) 0.035(2) 0.054(3) 0.014(2) 0.034(3) 0.000(2)
C25 0.070(4) 0.042(3) 0.050(3) -0.004(2) 0.038(3) -0.010(2)
N26 0.0296(18) 0.0243(15) 0.0274(17) 0.0027(13) 0.0100(14) 0.0002(13)
C27 0.036(2) 0.030(2) 0.030(2) 0.0030(17) 0.0114(18) -0.0022(17)
C28 0.041(3) 0.034(2) 0.030(2) -0.0029(17) 0.016(2) -0.0059(18)
C29 0.034(2) 0.027(2) 0.042(3) -0.0023(18) 0.011(2) -0.0021(17)
C30 0.053(3) 0.030(2) 0.045(3) -0.0020(19) 0.025(2) -0.0080(19)
C31 0.042(2) 0.029(2) 0.039(2) 0.0016(18) 0.020(2) -0.0033(18)
N32 0.045(2) 0.0348(19) 0.053(2) -0.0112(17) 0.022(2) -0.0086(17)
C33 0.080(4) 0.056(3) 0.056(3) -0.027(3) 0.034(3) -0.019(3)
C34 0.090(5) 0.038(3) 0.096(5) -0.024(3) 0.052(4) -0.030(3)
C35 0.067(4) 0.057(3) 0.080(4) 0.000(3) 0.014(3) 0.023(3)
C36 0.056(3) 0.050(3) 0.035(3) 0.009(2) 0.018(2) 0.017(2)
C37 0.071(5) 0.088(5) 0.085(5) 0.011(4) -0.008(4) 0.024(4)
C38 0.108(7) 0.143(8) 0.100(6) 0.028(6) -0.024(5) 0.043(6)
C39 0.131(10) 0.265(16) 0.131(10) 0.002(10) 0.050(8) 0.077(10)
F1 0.055(3) 0.155(5) 0.143(4) -0.001(4) -0.010(3) 0.013(3)
F2 0.134(4) 0.064(2) 0.097(3) 0.031(2) 0.035(3) 0.047(2)
F3 0.142(4) 0.088(3) 0.058(2) -0.009(2) 0.016(2) 0.047(3)
F4 0.102(3) 0.0549(19) 0.089(3) 0.0351(18) 0.040(2) 0.0324(18)
F5 0.056(2) 0.094(3) 0.076(2) 0.003(2) 0.0055(18) 0.0273(19)
F6 0.096(3) 0.0606(19) 0.0484(18) 0.0053(14) 0.0299(17) 0.0376(18)
S1 0.0520(7) 0.0324(6) 0.0583(8) 0.0008(5) 0.0239(6) 0.0077(5)
S2 0.0418(6) 0.0278(5) 0.0417(6) -0.0012(4) 0.0157(5) 0.0033(4)
O1 0.106(3) 0.0313(18) 0.094(3) 0.0079(19) 0.046(3) 0.012(2)
O2 0.077(3) 0.0367(18) 0.068(2) -0.0055(16) 0.037(2) 0.0060(17)
O3 0.041(2) 0.087(3) 0.092(3) 0.007(2) 0.019(2) 0.009(2)
O4 0.052(2) 0.0420(19) 0.082(3) -0.0108(18) -0.010(2) 0.0095(16)
O5 0.079(3) 0.062(2) 0.050(2) -0.0022(18) 0.033(2) 0.020(2)
O6 0.079(3) 0.0434(19) 0.090(3) 0.0248(19) 0.052(2) 0.0160(18)
Cl1 0.123(2) 0.222(3) 0.0882(16) -0.0173(18) -0.0076(14) 0.095(2)
Cl2 0.0795(12) 0.0820(11) 0.0835(12) 0.0164(9) 0.0064(10) 0.0088(9)
Cl3 0.118(2) 0.0755(14) 0.276(4) 0.0411(19) -0.050(2) 0.0117(14)
Cl4 0.173(3) 0.150(2) 0.128(2) 0.050(2) -0.015(2) -0.017(2)
Cl5 0.099(2) 0.248(4) 0.184(3) -0.095(3) 0.035(2) -0.021(2)
Cl6 0.180(3) 0.217(4) 0.156(3) -0.050(3) 0.017(2) 0.110(3)

loop_
_atom_type_symbol
_atom_type_description
_atom_type_scat_dispersion_real
_atom_type_scat_dispersion_imag
_atom_type_scat_source
C C 0.0033 0.0016 'International Tables Vol C Tables 4.2.6.8 and 6.1.1.4'
H H 0.0000 0.0000 'International Tables Vol C Tables 4.2.6.8 and 6.1.1.4'
N N 0.0061 0.0033 'International Tables Vol C Tables 4.2.6.8 and 6.1.1.4'
O O 0.0106 0.0060 'International Tables Vol C Tables 4.2.6.8 and 6.1.1.4'
F F 0.0171 0.0103 'International Tables Vol C Tables 4.2.6.8 and 6.1.1.4'
P P 0.1023 0.0942 'International Tables Vol C Tables 4.2.6.8 and 6.1.1.4'
S S 0.1246 0.1234 'International Tables Vol C Tables 4.2.6.8 and 6.1.1.4'
Cl Cl 0.1484 0.1585 'International Tables Vol C Tables 4.2.6.8 and 6.1.1.4'

loop_
_geom_angle_atom_site_label_1
_geom_angle_atom_site_label_2
_geom_angle_atom_site_label_3
_geom_angle
N2 P1 N1 81.49(15)
N2 P1 N17 104.30(15)
N1 P1 N17 104.54(16)
N2 P1 P2 42.63(11)
N1 P1 P2 41.88(10)
N17 P1 P2 121.50(11)
N1 P2 N2 81.73(15)
N1 P2 N26 105.48(16)
N2 P2 N26 105.78(15)
N1 P2 P1 42.43(11)
N2 P2 P1 42.33(11)
N26 P2 P1 123.23(11)
C1 N1 P2 126.1(2)
C1 N1 P1 126.7(2)
P2 N1 P1 95.69(17)
C9 N2 P1 130.1(3)
C9 N2 P2 120.3(2)
P1 N2 P2 95.04(16)
C2 C1 C6 121.5(4)
C2 C1 N1 117.7(4)
C6 C1 N1 120.8(4)
C1 C2 C3 117.9(4)
C1 C2 C7 122.7(4)
C3 C2 C7 119.4(4)
C4 C3 C2 121.2(5)
C4 C3 H3 119.4
C2 C3 H3 119.4
C5 C4 C3 119.9(4)
C5 C4 H4 120.1
C3 C4 H4 120.1
C4 C5 C6 121.5(4)
C4 C5 H5 119.3
C6 C5 H5 119.3
C5 C6 C1 118.0(4)
C5 C6 C8 119.5(4)
C1 C6 C8 122.4(4)
C2 C7 H7A 109.5
C2 C7 H7B 109.5
H7A C7 H7B 109.5
C2 C7 H7C 109.5
H7A C7 H7C 109.5
H7B C7 H7C 109.5
C6 C8 H8A 109.5
C6 C8 H8B 109.5
H8A C8 H8B 109.5
C6 C8 H8C 109.5
H8A C8 H8C 109.5
H8B C8 H8C 109.5
C10 C9 C14 121.0(4)
C10 C9 N2 120.6(4)
C14 C9 N2 118.2(4)
C11 C10 C9 118.0(4)
C11 C10 C15 119.6(4)
C9 C10 C15 122.4(4)
C12 C11 C10 121.5(4)
C12 C11 H11 119.2
C10 C11 H11 119.2
C13 C12 C11 119.8(4)
C13 C12 H12 120.1
C11 C12 H12 120.1
C12 C13 C14 121.7(4)
C12 C13 H13 119.2
C14 C13 H13 119.2
C13 C14 C9 117.9(4)
C13 C14 C16 118.6(4)
C9 C14 C16 123.5(4)
C10 C15 H15A 109.5
C10 C15 H15B 109.5
H15A C15 H15B 109.5
C10 C15 H15C 109.5
H15A C15 H15C 109.5
H15B C15 H15C 109.5
C14 C16 H16A 109.5
C14 C16 H16B 109.5
H16A C16 H16B 109.5
C14 C16 H16C 109.5
H16A C16 H16C 109.5
H16B C16 H16C 109.5
C22 N17 C18 116.5(3)
C22 N17 P1 127.4(3)
C18 N17 P1 116.1(3)
C19 C18 N17 123.3(4)
C19 C18 H18 118.4
N17 C18 H18 118.4
C18 C19 C20 120.7(4)
C18 C19 H19 119.6
C20 C19 H19 119.6
N23 C20 C21 121.9(4)
N23 C20 C19 122.5(4)
C21 C20 C19 115.5(3)
C22 C21 C20 120.6(4)
C22 C21 H21 119.7
C20 C21 H21 119.7
C21 C22 N17 123.3(4)
C21 C22 H22 118.4
N17 C22 H22 118.4
C20 N23 C24 121.7(4)
C20 N23 C25 122.8(3)
C24 N23 C25 115.4(4)
N23 C24 H24A 109.5
N23 C24 H24B 109.5
H24A C24 H24B 109.5
N23 C24 H24C 109.5
H24A C24 H24C 109.5
H24B C24 H24C 109.5
N23 C25 H25A 109.5
N23 C25 H25B 109.5
H25A C25 H25B 109.5
N23 C25 H25C 109.5
H25A C25 H25C 109.5
H25B C25 H25C 109.5
C27 N26 C31 117.1(3)
C27 N26 P2 127.3(3)
C31 N26 P2 115.5(3)
C28 C27 N26 123.1(4)
C28 C27 H27 118.4
N26 C27 H27 118.4
C27 C28 C29 120.2(4)
C27 C28 H28 119.9
C29 C28 H28 119.9
N32 C29 C30 122.1(4)
N32 C29 C28 121.7(4)
C30 C29 C28 116.2(4)
C31 C30 C29 120.7(4)
C31 C30 H30 119.6
C29 C30 H30 119.6
C30 C31 N26 122.7(4)
C30 C31 H31 118.7
N26 C31 H31 118.7
C29 N32 C33 123.0(4)
C29 N32 C34 120.7(4)
C33 N32 C34 116.1(4)
N32 C33 H33A 109.5
N32 C33 H33B 109.5
H33A C33 H33B 109.5
N32 C33 H33C 109.5
H33A C33 H33C 109.5
H33B C33 H33C 109.5
N32 C34 H34A 109.5
N32 C34 H34B 109.5
H34A C34 H34B 109.5
N32 C34 H34C 109.5
H34A C34 H34C 109.5
H34B C34 H34C 109.5
F2 C35 F1 107.5(5)
F2 C35 F3 106.4(6)
F1 C35 F3 108.1(5)
F2 C35 S1 112.3(4)
F1 C35 S1 110.3(5)
F3 C35 S1 112.0(4)
F4 C36 F5 106.8(4)
F4 C36 F6 107.0(4)
F5 C36 F6 107.8(4)
F4 C36 S2 111.7(3)
F5 C36 S2 112.2(3)
F6 C36 S2 111.1(3)
Cl2 C37 Cl1 110.7(4)
Cl2 C37 H37A 109.5
Cl1 C37 H37A 109.5
Cl2 C37 H37B 109.5
Cl1 C37 H37B 109.5
H37A C37 H37B 108.1
Cl4 C38 Cl3 111.3(6)
Cl4 C38 H38A 109.4
Cl3 C38 H38A 109.4
Cl4 C38 H38B 109.4
Cl3 C38 H38B 109.4
H38A C38 H38B 108.0
Cl5 C39 Cl6 122.7(8)
Cl5 C39 H39A 106.7
Cl6 C39 H39A 106.7
Cl5 C39 H39B 106.7
Cl6 C39 H39B 106.7
H39A C39 H39B 106.6
O1 S1 O2 115.1(2)
O1 S1 O3 114.6(3)
O2 S1 O3 114.8(2)
O1 S1 C35 103.8(3)
O2 S1 C35 102.9(3)
O3 S1 C35 103.3(3)
O6 S2 O5 114.6(2)
O6 S2 O4 116.4(3)
O5 S2 O4 113.8(3)
O6 S2 C36 102.9(2)
O5 S2 C36 102.8(2)
O4 S2 C36 104.0(2)

loop_
_geom_bond_atom_site_label_1
_geom_bond_atom_site_label_2
_geom_bond_distance
P1 N2 1.730(3)
P1 N1 1.735(3)
P1 N17 1.790(3)
P1 P2 2.5587(15)
P2 N1 1.717(3)
P2 N2 1.740(3)
P2 N26 1.775(3)
N1 C1 1.457(5)
N2 C9 1.462(5)
C1 C2 1.403(6)
C1 C6 1.404(6)
C2 C3 1.407(7)
C2 C7 1.508(6)
C3 C4 1.379(7)
C3 H3 0.9500
C4 C5 1.379(7)
C4 H4 0.9500
C5 C6 1.399(6)
C5 H5 0.9500
C6 C8 1.514(6)
C7 H7A 0.9800
C7 H7B 0.9800
C7 H7C 0.9800
C8 H8A 0.9800
C8 H8B 0.9800
C8 H8C 0.9800
C9 C10 1.413(6)
C9 C14 1.413(6)
C10 C11 1.393(6)
C10 C15 1.511(6)
C11 C12 1.383(7)
C11 H11 0.9500
C12 C13 1.376(7)
C12 H12 0.9500
C13 C14 1.394(7)
C13 H13 0.9500
C14 C16 1.513(7)
C15 H15A 0.9800
C15 H15B 0.9800
C15 H15C 0.9800
C16 H16A 0.9800
C16 H16B 0.9800
C16 H16C 0.9800
N17 C22 1.373(5)
N17 C18 1.375(5)
C18 C19 1.346(6)
C18 H18 0.9500
C19 C20 1.428(6)
C19 H19 0.9500
C20 N23 1.329(5)
C20 C21 1.421(5)
C21 C22 1.351(6)
C21 H21 0.9500
C22 H22 0.9500
N23 C24 1.463(5)
N23 C25 1.473(6)
C24 H24A 0.9800
C24 H24B 0.9800
C24 H24C 0.9800
C25 H25A 0.9800
C25 H25B 0.9800
C25 H25C 0.9800
N26 C27 1.373(5)
N26 C31 1.379(5)
C27 C28 1.348(6)
C27 H27 0.9500
C28 C29 1.428(6)
C28 H28 0.9500
C29 N32 1.328(5)
C29 C30 1.418(6)
C30 C31 1.347(6)
C30 H30 0.9500
C31 H31 0.9500
N32 C33 1.462(6)
N32 C34 1.467(6)
C33 H33A 0.9800
C33 H33B 0.9800
C33 H33C 0.9800
C34 H34A 0.9800
C34 H34B 0.9800
C34 H34C 0.9800
C35 F2 1.332(7)
C35 F1 1.341(7)
C35 F3 1.353(7)
C35 S1 1.802(7)
C36 F4 1.320(6)
C36 F5 1.321(6)
C36 F6 1.343(5)
C36 S2 1.828(5)
C37 Cl2 1.742(7)
C37 Cl1 1.762(8)
C37 H37A 0.9900
C37 H37B 0.9900
C38 Cl4 1.633(10)
C38 Cl3 1.915(11)
C38 H38A 0.9900
C38 H38B 0.9900
C39 Cl5 1.601(12)
C39 Cl6 1.631(11)
C39 H39A 0.9900
C39 H39B 0.9900
S1 O1 1.426(4)
S1 O2 1.436(3)
S1 O3 1.437(4)
S2 O6 1.427(3)
S2 O5 1.431(4)
S2 O4 1.432(4)

loop_
_cod_related_entry_id
_cod_related_entry_database
_cod_related_entry_code
1 ChemSpider 21120135
